data_7701951
loop_
_publ_author_name
'Geoghegan, Blaise L.'
'Phonsri, Wasinee'
'Horton, Peter N.'
'Orton, James B.'
'Coles, Simon J.'
'Murray, Keith S.'
'Cragg, Peter J.'
'Dymond, Marcus K.'
'Gass, Ian A.'

_publ_section_title
;
 Hysteretic thermal spin-crossover in heteroleptic Fe(ii) complexes using
 alkyl chain substituted 2,2&#x2032;-dipyridylamine ligands
;
_journal_name_full 'Dalton Transactions'
_journal_paper_doi 10.1039/C9DT03412A
_journal_year 2019
_chemical_formula_moiety 'C42 H54 Fe N8 O2 S2'
_chemical_formula_sum 'C42 H54 Fe N8 O2 S2'
_chemical_formula_weight 822.90
_space_group_crystal_system monoclinic
_space_group_IT_number 14
_space_group_name_Hall '-P 2ybc'
_space_group_name_H-M_alt 'P 1 21/c 1'
_atom_sites_solution_hydrogens geom
_audit_block_doi 10.5517/ccdc.csd.cc23clps
_audit_creation_date 2019-10-30
_audit_creation_method
;
Olex2 1.2
(compiled 2018.05.29 svn.r3508 for OlexSys, GUI svn.r5506)
;
_audit_update_record
;
2019-11-07 deposited with the CCDC.	2019-11-11 downloaded from the CCDC.
;
_cell_angle_alpha 90
_cell_angle_beta 115.398(3)
_cell_angle_gamma 90
_cell_formula_units_Z 2
_cell_length_a 16.0010(4)
_cell_length_b 8.5341(2)
_cell_length_c 17.4294(5)
_cell_measurement_reflns_used 20849
_cell_measurement_temperature 140
_cell_measurement_theta_max 31.9230
_cell_measurement_theta_min 2.3570
_cell_volume 2150.02(11)
_computing_cell_refinement 'CrysAlisPro 1.171.40.47a (Rigaku OD, 2019)'
_computing_data_collection 'CrysAlisPro 1.171.40.47a (Rigaku OD, 2019)'
_computing_data_reduction 'CrysAlisPro 1.171.40.47a (Rigaku OD, 2019)'
_computing_molecular_graphics 'Olex2 (Dolomanov et al., 2009)'
_computing_publication_material 'Olex2 (Dolomanov et al., 2009)'
_computing_structure_refinement 'ShelXL (Sheldrick, 2015)'
_computing_structure_solution 'ShelXS (Sheldrick, 2008)'
_diffrn_ambient_temperature 140
_diffrn_detector_area_resol_mean 10.000
_diffrn_measured_fraction_theta_full 1.000
_diffrn_measured_fraction_theta_max 0.999
_diffrn_measurement_device_type 'XtaLAB AFC12 (RCD3): Kappa single'
_diffrn_measurement_method 'w scans'
_diffrn_radiation_monochromator mirror
_diffrn_radiation_type MoK\a
_diffrn_radiation_wavelength 0.71073
_diffrn_reflns_av_R_equivalents 0.0472
_diffrn_reflns_av_unetI/netI 0.0268
_diffrn_reflns_Laue_measured_fraction_full 1.000
_diffrn_reflns_Laue_measured_fraction_max 0.999
_diffrn_reflns_limit_h_max 20
_diffrn_reflns_limit_h_min -20
_diffrn_reflns_limit_k_max 11
_diffrn_reflns_limit_k_min -11
_diffrn_reflns_limit_l_max 22
_diffrn_reflns_limit_l_min -22
_diffrn_reflns_number 44989
_diffrn_reflns_point_group_measured_fraction_full 1.000
_diffrn_reflns_point_group_measured_fraction_max 0.999
_diffrn_reflns_theta_full 25.242
_diffrn_reflns_theta_max 27.499
_diffrn_reflns_theta_min 2.356
_diffrn_source 'Rotating-anode X-ray tube'
_diffrn_standards_number 0
_exptl_absorpt_coefficient_mu 0.492
_exptl_absorpt_correction_T_max 1.000
_exptl_absorpt_correction_T_min 0.588
_exptl_absorpt_correction_type gaussian
_exptl_absorpt_process_details
;
CrysAlisPro 1.171.40.47a (Rigaku Oxford Diffraction, 2019)
Numerical absorption correction based on gaussian integration over
			a multifaceted crystal model
Empirical absorption correction using spherical harmonics,
 implemented in SCALE3 ABSPACK scaling algorithm.
;
_exptl_crystal_colour yellow
_exptl_crystal_density_diffrn 1.271
_exptl_crystal_description block
_exptl_crystal_F_000 872
_exptl_crystal_size_max 0.165
_exptl_crystal_size_mid 0.102
_exptl_crystal_size_min 0.04
_refine_diff_density_max 0.327
_refine_diff_density_min -0.235
_refine_diff_density_rms 0.048
_refine_ls_extinction_method none
_refine_ls_goodness_of_fit_ref 1.073
_refine_ls_hydrogen_treatment constr
_refine_ls_matrix_type full
_refine_ls_number_parameters 251
_refine_ls_number_reflns 4937
_refine_ls_number_restraints 0
_refine_ls_restrained_S_all 1.073
_refine_ls_R_factor_all 0.0387
_refine_ls_R_factor_gt 0.0332
_refine_ls_shift/su_max 0.000
_refine_ls_shift/su_mean 0.000
_refine_ls_structure_factor_coef Fsqd
_refine_ls_weighting_details 'w=1/[\s^2^(Fo^2^)+(0.0266P)^2^+1.2394P] where P=(Fo^2^+2Fc^2^)/3'
_refine_ls_weighting_scheme calc
_refine_ls_wR_factor_gt 0.0745
_refine_ls_wR_factor_ref 0.0768
_reflns_Friedel_coverage 0.000
_reflns_number_gt 4517
_reflns_number_total 4937
_reflns_threshold_expression 'I > 2\s(I)'
_cod_data_source_file c9dt03412a2.cif
_cod_data_source_block 1c10140k
_cod_database_code 7701951
_shelx_shelxl_version_number 2016/6
_shelx_space_group_comment
;
The symmetry employed for this shelxl refinement is uniquely defined
by the following loop, which should always be used as a source of
symmetry information in preference to the above space-group names.
They are only intended as comments.
;
_oxdiff_exptl_absorpt_empirical_full_min 0.448
_oxdiff_exptl_absorpt_empirical_full_max 3.518
_oxdiff_exptl_absorpt_empirical_details
;
Empirical correction (ABSPACK) includes:
- Absorption correction using spherical harmonics
- Frame scaling
;
_olex2_refinement_description
;
1. Fixed Uiso
 At 1.2 times of:
  All C(H) groups, All C(H,H) groups
 At 1.5 times of:
  All C(H,H,H) groups
2.a Secondary CH2 refined with riding coordinates:
 C12(H12A,H12B), C13(H13A,H13B), C14(H14A,H14B), C15(H15A,H15B), C16(H16A,
 H16B), C17(H17A,H17B), C18(H18A,H18B), C19(H19A,H19B)
2.b Aromatic/amide H refined with riding coordinates:
 C1(H1), C2(H2), C3(H3), C4(H4), C7(H7), C8(H8), C9(H9), C10(H10)
2.c Idealised Me refined as rotating group:
 C20(H20A,H20B,H20C)
;
_olex2_submission_special_instructions 'No special instructions were received'

loop_
_space_group_symop_operation_xyz
'x, y, z'
'-x, y+1/2, -z+1/2'
'-x, -y, -z'
'x, -y-1/2, z-1/2'

loop_
_atom_site_label
_atom_site_type_symbol
_atom_site_fract_x
_atom_site_fract_y
_atom_site_fract_z
_atom_site_U_iso_or_equiv
_atom_site_adp_type
_atom_site_occupancy
_atom_site_site_symmetry_order
_atom_site_calc_flag
_atom_site_refinement_flags_posn
_atom_site_refinement_flags_adp
_atom_site_refinement_flags_occupancy
Fe1 Fe 0.000000 0.000000 0.000000 0.01481(7) Uani 1 2 d S T P
S1 S 0.28947(3) -0.18203(5) 0.20685(3) 0.03154(10) Uani 1 1 d . . .
O1 O 0.10575(8) 0.14309(13) 0.28744(7) 0.0309(2) Uani 1 1 d . . .
N1 N -0.07477(8) 0.10462(13) 0.06895(7) 0.0186(2) Uani 1 1 d . . .
N2 N 0.06867(8) 0.22776(12) 0.02355(7) 0.0167(2) Uani 1 1 d . . .
N3 N 0.10609(8) -0.08733(13) 0.11374(7) 0.0221(2) Uani 1 1 d . . .
N4 N 0.06013(8) 0.24384(13) 0.15566(7) 0.0176(2) Uani 1 1 d . . .
C1 C -0.16539(10) 0.07289(17) 0.04445(9) 0.0240(3) Uani 1 1 d . . .
H1 H -0.196367 0.007626 -0.003660 0.029 Uiso 1 1 calc R . .
C2 C -0.21469(11) 0.13126(19) 0.08633(11) 0.0314(3) Uani 1 1 d . . .
H2 H -0.278211 0.105822 0.067700 0.038 Uiso 1 1 calc R . .
C3 C -0.17011(12) 0.22773(19) 0.15612(11) 0.0322(3) Uani 1 1 d . . .
H3 H -0.202388 0.267756 0.186658 0.039 Uiso 1 1 calc R . .
C4 C -0.07828(11) 0.26488(17) 0.18065(9) 0.0257(3) Uani 1 1 d . . .
H4 H -0.046324 0.331874 0.227767 0.031 Uiso 1 1 calc R . .
C5 C -0.03371(9) 0.20167(15) 0.13458(8) 0.0183(3) Uani 1 1 d . . .
C6 C 0.08166(9) 0.31489(15) 0.09159(8) 0.0156(2) Uani 1 1 d . . .
C7 C 0.11329(9) 0.46812(15) 0.10131(8) 0.0188(3) Uani 1 1 d . . .
H7 H 0.117890 0.529052 0.148575 0.023 Uiso 1 1 calc R . .
C8 C 0.13807(10) 0.53058(15) 0.04053(9) 0.0212(3) Uani 1 1 d . . .
H8 H 0.162692 0.633562 0.046854 0.025 Uiso 1 1 calc R . .
C9 C 0.12640(9) 0.44061(16) -0.02959(8) 0.0201(3) Uani 1 1 d . . .
H9 H 0.143496 0.480050 -0.071817 0.024 Uiso 1 1 calc R . .
C10 C 0.08940(9) 0.29260(15) -0.03658(8) 0.0184(3) Uani 1 1 d . . .
H10 H 0.077954 0.233403 -0.086256 0.022 Uiso 1 1 calc R . .
C11 C 0.12797(10) 0.20636(16) 0.23638(8) 0.0217(3) Uani 1 1 d . . .
C12 C 0.22647(10) 0.24611(18) 0.25506(9) 0.0254(3) Uani 1 1 d . . .
H12A H 0.231654 0.360682 0.249320 0.031 Uiso 1 1 calc R . .
H12B H 0.242846 0.194214 0.212552 0.031 Uiso 1 1 calc R . .
C13 C 0.29504(11) 0.19573(19) 0.34370(10) 0.0304(3) Uani 1 1 d . . .
H13A H 0.291158 0.080773 0.349055 0.036 Uiso 1 1 calc R . .
H13B H 0.277961 0.245639 0.386254 0.036 Uiso 1 1 calc R . .
C14 C 0.39447(11) 0.2404(2) 0.36253(10) 0.0337(4) Uani 1 1 d . . .
H14A H 0.436429 0.196323 0.418426 0.040 Uiso 1 1 calc R . .
H14B H 0.410680 0.191627 0.319151 0.040 Uiso 1 1 calc R . .
C15 C 0.41115(11) 0.4159(2) 0.36357(11) 0.0335(4) Uani 1 1 d . . .
H15A H 0.370397 0.459261 0.307099 0.040 Uiso 1 1 calc R . .
H15B H 0.393012 0.464881 0.405672 0.040 Uiso 1 1 calc R . .
C16 C 0.51032(11) 0.4620(2) 0.38472(11) 0.0379(4) Uani 1 1 d . . .
H16A H 0.531288 0.404405 0.346825 0.046 Uiso 1 1 calc R . .
H16B H 0.550526 0.430634 0.443904 0.046 Uiso 1 1 calc R . .
C17 C 0.52091(12) 0.6373(2) 0.37500(13) 0.0429(4) Uani 1 1 d . . .
H17A H 0.479407 0.668217 0.316084 0.051 Uiso 1 1 calc R . .
H17B H 0.500363 0.694018 0.413448 0.051 Uiso 1 1 calc R . .
C18 C 0.61857(12) 0.6889(3) 0.39408(13) 0.0461(5) Uani 1 1 d . . .
H18A H 0.643065 0.620210 0.362721 0.055 Uiso 1 1 calc R . .
H18B H 0.658102 0.674606 0.455498 0.055 Uiso 1 1 calc R . .
C19 C 0.62576(15) 0.8586(3) 0.37057(13) 0.0557(6) Uani 1 1 d . . .
H19A H 0.688319 0.876122 0.373737 0.067 Uiso 1 1 calc R . .
H19B H 0.580548 0.876039 0.310962 0.067 Uiso 1 1 calc R . .
C20 C 0.60865(17) 0.9782(3) 0.42607(18) 0.0611(6) Uani 1 1 d . . .
H20A H 0.615502 1.083817 0.407504 0.092 Uiso 1 1 calc GR . .
H20B H 0.653500 0.963057 0.485245 0.092 Uiso 1 1 calc GR . .
H20C H 0.545824 0.965184 0.421509 0.092 Uiso 1 1 calc GR . .
C21 C 0.18277(10) -0.12592(15) 0.15309(8) 0.0201(3) Uani 1 1 d . . .

loop_
_atom_site_aniso_label
_atom_site_aniso_U_11
_atom_site_aniso_U_22
_atom_site_aniso_U_33
_atom_site_aniso_U_23
_atom_site_aniso_U_13
_atom_site_aniso_U_12
Fe1 0.01826(13) 0.01218(12) 0.01512(13) -0.00161(9) 0.00823(10) -0.00142(9)
S1 0.02236(18) 0.0402(2) 0.0310(2) 0.00304(16) 0.01048(15) 0.00451(15)
O1 0.0378(6) 0.0367(6) 0.0204(5) 0.0072(4) 0.0145(5) -0.0004(5)
N1 0.0214(5) 0.0155(5) 0.0212(6) 0.0004(4) 0.0113(5) -0.0010(4)
N2 0.0201(5) 0.0146(5) 0.0162(5) -0.0004(4) 0.0087(4) -0.0008(4)
N3 0.0262(6) 0.0183(5) 0.0201(6) -0.0023(4) 0.0083(5) 0.0002(4)
N4 0.0229(6) 0.0166(5) 0.0150(5) -0.0007(4) 0.0098(4) -0.0021(4)
C1 0.0231(7) 0.0214(7) 0.0291(7) -0.0001(5) 0.0128(6) -0.0032(5)
C2 0.0260(7) 0.0323(8) 0.0433(9) 0.0022(7) 0.0221(7) -0.0021(6)
C3 0.0372(9) 0.0334(8) 0.0402(9) 0.0015(7) 0.0302(8) 0.0040(7)
C4 0.0356(8) 0.0227(7) 0.0255(7) -0.0010(5) 0.0196(6) 0.0010(6)
C5 0.0240(7) 0.0148(6) 0.0194(6) 0.0032(5) 0.0124(5) 0.0005(5)
C6 0.0169(6) 0.0158(6) 0.0144(6) 0.0009(4) 0.0070(5) 0.0009(5)
C7 0.0224(6) 0.0153(6) 0.0175(6) -0.0019(5) 0.0075(5) -0.0007(5)
C8 0.0244(7) 0.0143(6) 0.0239(7) 0.0011(5) 0.0094(6) -0.0029(5)
C9 0.0233(7) 0.0192(6) 0.0201(6) 0.0042(5) 0.0115(5) -0.0001(5)
C10 0.0225(6) 0.0191(6) 0.0150(6) 0.0003(5) 0.0093(5) 0.0007(5)
C11 0.0308(7) 0.0190(6) 0.0156(6) -0.0013(5) 0.0103(5) 0.0006(5)
C12 0.0274(7) 0.0287(7) 0.0175(6) 0.0006(5) 0.0071(6) -0.0019(6)
C13 0.0319(8) 0.0330(8) 0.0204(7) 0.0030(6) 0.0056(6) 0.0044(6)
C14 0.0296(8) 0.0401(9) 0.0246(8) 0.0000(6) 0.0051(6) 0.0093(7)
C15 0.0263(8) 0.0401(9) 0.0311(8) -0.0047(7) 0.0094(6) 0.0041(7)
C16 0.0240(8) 0.0518(11) 0.0313(9) -0.0086(7) 0.0054(7) 0.0033(7)
C17 0.0263(8) 0.0557(11) 0.0432(10) -0.0015(8) 0.0117(7) 0.0018(8)
C18 0.0280(9) 0.0658(13) 0.0427(10) -0.0175(9) 0.0134(8) -0.0034(8)
C19 0.0425(11) 0.0877(17) 0.0344(10) 0.0002(10) 0.0143(9) -0.0192(11)
C20 0.0563(13) 0.0508(12) 0.0846(17) 0.0247(12) 0.0382(13) 0.0138(10)
C21 0.0283(7) 0.0162(6) 0.0180(6) -0.0016(5) 0.0119(5) -0.0029(5)

loop_
_atom_type_symbol
_atom_type_description
_atom_type_scat_dispersion_real
_atom_type_scat_dispersion_imag
_atom_type_scat_source
C C 0.0033 0.0016 'International Tables Vol C Tables 4.2.6.8 and 6.1.1.4'
H H 0.0000 0.0000 'International Tables Vol C Tables 4.2.6.8 and 6.1.1.4'
Fe Fe 0.3463 0.8444 'International Tables Vol C Tables 4.2.6.8 and 6.1.1.4'
N N 0.0061 0.0033 'International Tables Vol C Tables 4.2.6.8 and 6.1.1.4'
O O 0.0106 0.0060 'International Tables Vol C Tables 4.2.6.8 and 6.1.1.4'
S S 0.1246 0.1234 'International Tables Vol C Tables 4.2.6.8 and 6.1.1.4'

loop_
_citation_id
_citation_doi
_citation_year
1 10.26434/chemrxiv.9641990.v1 2019

loop_
_exptl_crystal_face_index_h
_exptl_crystal_face_index_k
_exptl_crystal_face_index_l
_exptl_crystal_face_perp_dist
2 1 1 0.0450
-2 -1 -1 0.0450
0 -2 1 0.0600
0 2 -1 0.0600
-1 -3 -9 0.0200
1 3 9 0.0200
5 5 -1 0.0500
-5 -5 1 0.0500

loop_
_geom_angle_atom_site_label_1
_geom_angle_atom_site_label_2
_geom_angle_atom_site_label_3
_geom_angle
_geom_angle_site_symmetry_1
_geom_angle_site_symmetry_3
N1 Fe1 N1 180.0 3 .
N2 Fe1 N1 83.37(4) . .
N2 Fe1 N1 96.63(4) . 3
N2 Fe1 N1 83.37(4) 3 3
N2 Fe1 N1 96.63(4) 3 .
N2 Fe1 N2 180.0 . 3
N3 Fe1 N1 87.90(4) . 3
N3 Fe1 N1 92.10(4) . .
N3 Fe1 N1 92.10(4) 3 3
N3 Fe1 N1 87.90(4) 3 .
N3 Fe1 N2 90.04(4) . .
N3 Fe1 N2 89.97(4) . 3
N3 Fe1 N2 89.97(4) 3 .
N3 Fe1 N2 90.03(4) 3 3
N3 Fe1 N3 180.0 3 .
C1 N1 Fe1 120.24(9) . .
C5 N1 Fe1 122.22(9) . .
C5 N1 C1 117.53(12) . .
C6 N2 Fe1 122.38(8) . .
C6 N2 C10 117.71(11) . .
C10 N2 Fe1 119.45(8) . .
C21 N3 Fe1 150.26(11) . .
C5 N4 C6 118.81(10) . .
C11 N4 C5 118.55(11) . .
C11 N4 C6 122.55(11) . .
N1 C1 H1 118.6 . .
N1 C1 C2 122.73(14) . .
C2 C1 H1 118.6 . .
C1 C2 H2 120.5 . .
C1 C2 C3 118.92(14) . .
C3 C2 H2 120.5 . .
C2 C3 H3 120.4 . .
C4 C3 C2 119.16(14) . .
C4 C3 H3 120.4 . .
C3 C4 H4 120.9 . .
C3 C4 C5 118.26(14) . .
C5 C4 H4 120.9 . .
N1 C5 N4 116.93(11) . .
N1 C5 C4 123.33(13) . .
C4 C5 N4 119.72(12) . .
N2 C6 N4 117.16(11) . .
N2 C6 C7 122.83(12) . .
C7 C6 N4 120.00(11) . .
C6 C7 H7 120.7 . .
C6 C7 C8 118.57(12) . .
C8 C7 H7 120.7 . .
C7 C8 H8 120.5 . .
C9 C8 C7 119.07(12) . .
C9 C8 H8 120.5 . .
C8 C9 H9 120.8 . .
C10 C9 C8 118.41(12) . .
C10 C9 H9 120.8 . .
N2 C10 C9 123.22(12) . .
N2 C10 H10 118.4 . .
C9 C10 H10 118.4 . .
O1 C11 N4 119.58(13) . .
O1 C11 C12 123.31(13) . .
N4 C11 C12 117.11(12) . .
C11 C12 H12A 109.0 . .
C11 C12 H12B 109.0 . .
C11 C12 C13 112.80(12) . .
H12A C12 H12B 107.8 . .
C13 C12 H12A 109.0 . .
C13 C12 H12B 109.0 . .
C12 C13 H13A 109.2 . .
C12 C13 H13B 109.2 . .
C12 C13 C14 112.21(13) . .
H13A C13 H13B 107.9 . .
C14 C13 H13A 109.2 . .
C14 C13 H13B 109.2 . .
C13 C14 H14A 108.7 . .
C13 C14 H14B 108.7 . .
H14A C14 H14B 107.6 . .
C15 C14 C13 114.16(13) . .
C15 C14 H14A 108.7 . .
C15 C14 H14B 108.7 . .
C14 C15 H15A 108.6 . .
C14 C15 H15B 108.6 . .
H15A C15 H15B 107.6 . .
C16 C15 C14 114.68(14) . .
C16 C15 H15A 108.6 . .
C16 C15 H15B 108.6 . .
C15 C16 H16A 109.1 . .
C15 C16 H16B 109.1 . .
C15 C16 C17 112.42(14) . .
H16A C16 H16B 107.9 . .
C17 C16 H16A 109.1 . .
C17 C16 H16B 109.1 . .
C16 C17 H17A 108.6 . .
C16 C17 H17B 108.6 . .
H17A C17 H17B 107.6 . .
C18 C17 C16 114.46(16) . .
C18 C17 H17A 108.6 . .
C18 C17 H17B 108.6 . .
C17 C18 H18A 108.8 . .
C17 C18 H18B 108.8 . .
C17 C18 C19 114.00(17) . .
H18A C18 H18B 107.6 . .
C19 C18 H18A 108.8 . .
C19 C18 H18B 108.8 . .
C18 C19 H19A 108.6 . .
C18 C19 H19B 108.6 . .
H19A C19 H19B 107.6 . .
C20 C19 C18 114.51(17) . .
C20 C19 H19A 108.6 . .
C20 C19 H19B 108.6 . .
C19 C20 H20A 109.5 . .
C19 C20 H20B 109.5 . .
C19 C20 H20C 109.5 . .
H20A C20 H20B 109.5 . .
H20A C20 H20C 109.5 . .
H20B C20 H20C 109.5 . .
N3 C21 S1 179.06(13) . .

loop_
_geom_bond_atom_site_label_1
_geom_bond_atom_site_label_2
_geom_bond_distance
_geom_bond_site_symmetry_2
Fe1 N1 2.2150(11) .
Fe1 N1 2.2149(11) 3
Fe1 N2 2.1834(11) 3
Fe1 N2 2.1834(11) .
Fe1 N3 2.1167(12) 3
Fe1 N3 2.1167(12) .
S1 C21 1.6277(15) .
O1 C11 1.2172(17) .
N1 C1 1.3517(18) .
N1 C5 1.3347(17) .
N2 C6 1.3383(16) .
N2 C10 1.3463(16) .
N3 C21 1.1673(18) .
N4 C5 1.4304(17) .
N4 C6 1.4363(16) .
N4 C11 1.3964(17) .
C1 H1 0.9500 .
C1 C2 1.377(2) .
C2 H2 0.9500 .
C2 C3 1.386(2) .
C3 H3 0.9500 .
C3 C4 1.380(2) .
C4 H4 0.9500 .
C4 C5 1.3914(19) .
C6 C7 1.3862(18) .
C7 H7 0.9500 .
C7 C8 1.3871(19) .
C8 H8 0.9500 .
C8 C9 1.3865(19) .
C9 H9 0.9500 .
C9 C10 1.3780(19) .
C10 H10 0.9500 .
C11 C12 1.505(2) .
C12 H12A 0.9900 .
C12 H12B 0.9900 .
C12 C13 1.524(2) .
C13 H13A 0.9900 .
C13 H13B 0.9900 .
C13 C14 1.528(2) .
C14 H14A 0.9900 .
C14 H14B 0.9900 .
C14 C15 1.521(2) .
C15 H15A 0.9900 .
C15 H15B 0.9900 .
C15 C16 1.519(2) .
C16 H16A 0.9900 .
C16 H16B 0.9900 .
C16 C17 1.524(3) .
C17 H17A 0.9900 .
C17 H17B 0.9900 .
C17 C18 1.517(2) .
C18 H18A 0.9900 .
C18 H18B 0.9900 .
C18 C19 1.523(3) .
C19 H19A 0.9900 .
C19 H19B 0.9900 .
C19 C20 1.509(3) .
C20 H20A 0.9800 .
C20 H20B 0.9800 .
C20 H20C 0.9800 .

loop_
_geom_torsion_atom_site_label_1
_geom_torsion_atom_site_label_2
_geom_torsion_atom_site_label_3
_geom_torsion_atom_site_label_4
_geom_torsion
Fe1 N1 C1 C2 178.22(11)
Fe1 N1 C5 N4 3.84(15)
Fe1 N1 C5 C4 -177.85(10)
Fe1 N2 C6 N4 8.42(15)
Fe1 N2 C6 C7 -170.77(10)
Fe1 N2 C10 C9 175.05(10)
O1 C11 C12 C13 1.2(2)
N1 C1 C2 C3 0.6(2)
N2 C6 C7 C8 -4.2(2)
N4 C6 C7 C8 176.66(12)
N4 C11 C12 C13 -178.20(12)
C1 N1 C5 N4 -175.27(11)
C1 N1 C5 C4 3.05(19)
C1 C2 C3 C4 1.2(2)
C2 C3 C4 C5 -0.9(2)
C3 C4 C5 N1 -1.3(2)
C3 C4 C5 N4 176.93(13)
C5 N1 C1 C2 -2.7(2)
C5 N4 C6 N2 -64.61(15)
C5 N4 C6 C7 114.60(14)
C5 N4 C11 O1 -2.00(19)
C5 N4 C11 C12 177.39(12)
C6 N2 C10 C9 2.65(19)
C6 N4 C5 N1 56.73(16)
C6 N4 C5 C4 -121.65(14)
C6 N4 C11 O1 -178.38(12)
C6 N4 C11 C12 1.00(18)
C6 C7 C8 C9 2.9(2)
C7 C8 C9 C10 0.8(2)
C8 C9 C10 N2 -3.7(2)
C10 N2 C6 N4 -179.41(11)
C10 N2 C6 C7 1.40(19)
C11 N4 C5 N1 -119.79(13)
C11 N4 C5 C4 61.83(17)
C11 N4 C6 N2 111.76(14)
C11 N4 C6 C7 -69.02(17)
C11 C12 C13 C14 -178.62(13)
C12 C13 C14 C15 63.70(18)
C13 C14 C15 C16 178.32(14)
C14 C15 C16 C17 173.46(15)
C15 C16 C17 C18 -179.07(16)
C16 C17 C18 C19 170.61(16)
C17 C18 C19 C20 69.9(2)

loop_
_exptl_oxdiff_crystal_face_indexfrac_h
_exptl_oxdiff_crystal_face_indexfrac_k
_exptl_oxdiff_crystal_face_indexfrac_l
_exptl_oxdiff_crystal_face_x
_exptl_oxdiff_crystal_face_y
_exptl_oxdiff_crystal_face_z
1.9986 0.9984 0.9982 0.0020 -0.0269 -0.0774
-1.9986 -0.9984 -0.9982 -0.0020 0.0269 0.0774
0.0007 -2.0013 0.9964 -0.0498 -0.0764 0.0317
-0.0007 2.0013 -0.9964 0.0498 0.0764 -0.0317
-1.0009 -2.9903 -9.0030 -0.2187 0.1803 0.0051
1.0009 2.9903 9.0030 0.2187 -0.1803 -0.0051
4.9951 5.0001 -0.9999 0.0314 0.0889 -0.2501
-4.9951 -5.0001 0.9999 -0.0314 -0.0889 0.2501
